data_7221034
loop_
_publ_author_name
'Pavankumar, C. S.'
'Harsha, Kachigere B.'
'Kempegowda, Mantelingu'
'K.S., Rangappa'

_publ_section_title
;
 Diastereoselective Synthesis of Fused Oxazolidines and Highly Substituted
 1H-pyrrolo [2, 1-c][1,4] oxazines via C--H functionalization
;
_journal_name_full 'RSC Adv.'
_journal_paper_doi 10.1039/C5RA10030E
_journal_year 2015
_chemical_formula_sum 'C25 H22 N2 O'
_chemical_formula_weight 366.45
_chemical_name_systematic
; 
 ? 
;
_space_group_IT_number 14
_symmetry_cell_setting monoclinic
_symmetry_space_group_name_Hall '-P 2ybc'
_symmetry_space_group_name_H-M 'P 1 21/c 1'
_atom_sites_solution_hydrogens geom
_atom_sites_solution_primary direct
_atom_sites_solution_secondary difmap
_audit_creation_method SHELXL-97
_audit_update_record
;
2015-04-23 deposited with the CCDC.
2015-07-03 downloaded from the CCDC.
;
_cell_angle_alpha 90.00
_cell_angle_beta 98.057(7)
_cell_angle_gamma 90.00
_cell_formula_units_Z 4
_cell_length_a 9.2900(11)
_cell_length_b 19.234(2)
_cell_length_c 11.2656(14)
_cell_measurement_reflns_used 3281
_cell_measurement_temperature 296(2)
_cell_measurement_theta_max 64.81
_cell_measurement_theta_min 4.60
_cell_volume 1993.1(4)
_computing_structure_refinement 'SHELXL-97 (Sheldrick, 1997)'
_computing_structure_solution 'SHELXS-97 (Sheldrick, 1990)'
_diffrn_ambient_temperature 296(2)
_diffrn_measured_fraction_theta_full 0.975
_diffrn_measured_fraction_theta_max 0.975
_diffrn_radiation_monochromator graphite
_diffrn_radiation_source 'fine-focus sealed tube'
_diffrn_radiation_type CuK\a
_diffrn_radiation_wavelength 1.54178
_diffrn_reflns_av_R_equivalents 0.0581
_diffrn_reflns_av_sigmaI/netI 0.0543
_diffrn_reflns_limit_h_max 9
_diffrn_reflns_limit_h_min -10
_diffrn_reflns_limit_k_max 22
_diffrn_reflns_limit_k_min -22
_diffrn_reflns_limit_l_max 13
_diffrn_reflns_limit_l_min -12
_diffrn_reflns_number 17958
_diffrn_reflns_theta_full 64.81
_diffrn_reflns_theta_max 64.81
_diffrn_reflns_theta_min 4.60
_exptl_absorpt_coefficient_mu 0.584
_exptl_absorpt_correction_T_max 0.8725
_exptl_absorpt_correction_T_min 0.8629
_exptl_absorpt_correction_type multi-scan
_exptl_absorpt_process_details SADABS
_exptl_crystal_colour White
_exptl_crystal_density_diffrn 1.221
_exptl_crystal_density_method 'not measured'
_exptl_crystal_description Prism
_exptl_crystal_F_000 776
_exptl_crystal_size_max 0.26
_exptl_crystal_size_mid 0.25
_exptl_crystal_size_min 0.24
_refine_diff_density_max 0.150
_refine_diff_density_min -0.165
_refine_diff_density_rms 0.041
_refine_ls_extinction_method none
_refine_ls_goodness_of_fit_ref 1.032
_refine_ls_hydrogen_treatment mixed
_refine_ls_matrix_type full
_refine_ls_number_parameters 253
_refine_ls_number_reflns 3281
_refine_ls_number_restraints 0
_refine_ls_restrained_S_all 1.032
_refine_ls_R_factor_all 0.0620
_refine_ls_R_factor_gt 0.0462
_refine_ls_shift/su_max 0.000
_refine_ls_shift/su_mean 0.000
_refine_ls_structure_factor_coef Fsqd
_refine_ls_weighting_details 'calc w=1/[\s^2^(Fo^2^)+(0.0791P)^2^+0.1665P] where P=(Fo^2^+2Fc^2^)/3'
_refine_ls_weighting_scheme calc
_refine_ls_wR_factor_gt 0.1309
_refine_ls_wR_factor_ref 0.1437
_reflns_number_gt 2494
_reflns_number_total 3281
_reflns_threshold_expression >2sigma(I)
_cod_data_source_file c5ra10030e2.cif
_cod_data_source_block psh1
_cod_depositor_comments
;
The following automatic conversions were performed:

'_symmetry_cell_setting' value 'Monoclinic' changed to 'monoclinic'
according to
/usr/data/users/saulius/crontab/automatic-downloads/rss-feeds/RSC/lib/dictionaries/cif_core.dic
dictionary named 'cif_core.dic' version 2.4.2 from 2011-04-26.

Automatic conversion script
Id: cif_fix_values 3271 2015-04-21 07:52:19Z andrius 
;
_cod_original_sg_symbol_H-M P21/c
_cod_database_code 7221034

loop_
_symmetry_equiv_pos_as_xyz
'x, y, z'
'-x, y+1/2, -z+1/2'
'-x, -y, -z'
'x, -y-1/2, z-1/2'

loop_
_atom_site_label
_atom_site_type_symbol
_atom_site_fract_x
_atom_site_fract_y
_atom_site_fract_z
_atom_site_U_iso_or_equiv
_atom_site_adp_type
_atom_site_occupancy
_atom_site_symmetry_multiplicity
_atom_site_calc_flag
_atom_site_refinement_flags
O1 O 0.45130(13) 0.59494(6) 0.47033(11) 0.0705(4) Uani 1 1 d .
N14 N 0.29938(15) 0.48389(8) 0.58850(14) 0.0681(4) Uani 1 1 d .
H14 H 0.3723 0.4625 0.5662 0.082 Uiso 1 1 calc R
N4 N 0.23951(16) 0.65710(8) 0.44008(13) 0.0701(4) Uani 1 1 d .
C23 C 0.59539(18) 0.66459(9) 0.62336(16) 0.0608(4) Uani 1 1 d .
C2 C 0.48363(19) 0.66488(9) 0.51345(16) 0.0613(4) Uani 1 1 d .
H2 H 0.5210 0.6918 0.4505 0.074 Uiso 1 1 calc R
C3 C 0.33495(18) 0.69455(9) 0.53315(14) 0.0595(5) Uani 1 1 d .
H3 H 0.3129 0.6810 0.6125 0.071 Uiso 1 1 calc R
C15 C 0.24062(18) 0.54507(9) 0.54063(16) 0.0622(5) Uani 1 1 d .
C8 C 0.10989(19) 0.51068(10) 0.68322(17) 0.0677(5) Uani 1 1 d .
C17 C 0.32705(18) 0.77249(10) 0.52042(14) 0.0615(5) Uani 1 1 d .
C13 C 0.22242(18) 0.46243(10) 0.67814(17) 0.0651(5) Uani 1 1 d .
C7 C 0.12314(18) 0.56265(10) 0.59516(17) 0.0669(5) Uani 1 1 d .
C24 C 0.7021(2) 0.71423(11) 0.63760(18) 0.0750(5) Uani 1 1 d .
H24 H 0.7078 0.7463 0.5767 0.090 Uiso 1 1 calc R
C18 C 0.3600(2) 0.81493(10) 0.61894(18) 0.0758(6) Uani 1 1 d .
H18 H 0.3815 0.7952 0.6947 0.091 Uiso 1 1 calc R
C16 C 0.29641(19) 0.58635(10) 0.44551(17) 0.0679(5) Uani 1 1 d .
H16 H 0.2705 0.5635 0.3677 0.081 Uiso 1 1 calc R
C9 C 0.0163(2) 0.50043(13) 0.7699(2) 0.0862(7) Uani 1 1 d .
H9 H -0.0602 0.5309 0.7752 0.103 Uiso 1 1 calc R
C5 C 0.0822(2) 0.65925(12) 0.4501(2) 0.0847(6) Uani 1 1 d .
H5A H 0.0299 0.6347 0.3822 0.102 Uiso 1 1 calc R
H5B H 0.0504 0.7073 0.4447 0.102 Uiso 1 1 calc R
C12 C 0.2447(2) 0.40653(11) 0.7562(2) 0.0819(6) Uani 1 1 d .
H12 H 0.3203 0.3753 0.7521 0.098 Uiso 1 1 calc R
C6 C 0.0403(2) 0.62810(12) 0.5645(2) 0.0832(6) Uani 1 1 d .
H6A H 0.0611 0.6611 0.6297 0.100 Uiso 1 1 calc R
H6B H -0.0632 0.6183 0.5536 0.100 Uiso 1 1 calc R
C28 C 0.5904(2) 0.61695(12) 0.71412(19) 0.0860(6) Uani 1 1 d .
H28 H 0.5199 0.5823 0.7059 0.103 Uiso 1 1 calc R
C25 C 0.8019(2) 0.71752(13) 0.7414(2) 0.0868(6) Uani 1 1 d .
H25 H 0.8732 0.7518 0.7498 0.104 Uiso 1 1 calc R
C26 C 0.7954(3) 0.67074(14) 0.8303(2) 0.0913(7) Uani 1 1 d .
H26 H 0.8623 0.6727 0.8999 0.110 Uiso 1 1 calc R
C19 C 0.3615(3) 0.88640(12) 0.6070(2) 0.0946(7) Uani 1 1 d .
H19 H 0.3863 0.9143 0.6742 0.114 Uiso 1 1 calc R
C10 C 0.0398(3) 0.44474(15) 0.8466(2) 0.0966(7) Uani 1 1 d .
H10 H -0.0212 0.4379 0.9043 0.116 Uiso 1 1 calc R
C11 C 0.1519(3) 0.39895(14) 0.8392(2) 0.0933(7) Uani 1 1 d .
H11 H 0.1649 0.3617 0.8924 0.112 Uiso 1 1 calc R
C20 C 0.3266(3) 0.91628(13) 0.4962(2) 0.0986(7) Uani 1 1 d .
H20 H 0.3268 0.9644 0.4877 0.118 Uiso 1 1 calc R
C22 C 0.2918(3) 0.80389(12) 0.41054(19) 0.0950(7) Uani 1 1 d .
H22 H 0.2675 0.7765 0.3426 0.114 Uiso 1 1 calc R
C27 C 0.6900(3) 0.62064(15) 0.8175(2) 0.1024(8) Uani 1 1 d .
H27 H 0.6853 0.5887 0.8788 0.123 Uiso 1 1 calc R
C21 C 0.2918(3) 0.87486(14) 0.3994(2) 0.1132(9) Uani 1 1 d .
H21 H 0.2675 0.8948 0.3241 0.136 Uiso 1 1 calc R

loop_
_atom_site_aniso_label
_atom_site_aniso_U_11
_atom_site_aniso_U_22
_atom_site_aniso_U_33
_atom_site_aniso_U_23
_atom_site_aniso_U_13
_atom_site_aniso_U_12
O1 0.0628(7) 0.0654(8) 0.0847(9) -0.0191(6) 0.0158(6) 0.0007(6)
N14 0.0542(8) 0.0636(9) 0.0871(11) -0.0123(8) 0.0120(7) 0.0050(7)
N4 0.0663(9) 0.0776(11) 0.0614(9) -0.0060(7) -0.0079(7) 0.0070(7)
C23 0.0571(9) 0.0563(10) 0.0680(11) -0.0034(8) 0.0055(8) 0.0106(8)
C2 0.0638(10) 0.0566(10) 0.0630(10) -0.0043(8) 0.0075(8) 0.0044(8)
C3 0.0616(10) 0.0644(11) 0.0499(9) -0.0018(7) -0.0009(7) 0.0088(8)
C15 0.0523(9) 0.0646(11) 0.0685(10) -0.0143(8) 0.0043(8) 0.0010(8)
C8 0.0546(9) 0.0743(12) 0.0735(11) -0.0167(9) 0.0068(8) -0.0042(9)
C17 0.0625(10) 0.0661(11) 0.0547(9) 0.0013(8) 0.0040(7) 0.0145(8)
C13 0.0544(9) 0.0676(12) 0.0719(11) -0.0130(9) 0.0037(8) -0.0050(8)
C7 0.0487(9) 0.0720(12) 0.0781(12) -0.0134(9) 0.0018(8) 0.0062(8)
C24 0.0713(12) 0.0732(13) 0.0779(13) 0.0002(10) 0.0012(9) 0.0010(10)
C18 0.0927(14) 0.0691(13) 0.0642(11) -0.0020(9) 0.0057(10) 0.0101(10)
C16 0.0619(10) 0.0751(13) 0.0650(11) -0.0158(9) 0.0026(8) 0.0013(9)
C9 0.0691(12) 0.0957(17) 0.0962(16) -0.0268(13) 0.0194(11) -0.0038(11)
C5 0.0642(12) 0.0901(15) 0.0913(15) -0.0051(12) -0.0193(10) 0.0139(10)
C12 0.0759(12) 0.0745(14) 0.0917(14) -0.0037(11) -0.0010(11) -0.0019(10)
C6 0.0531(10) 0.0922(15) 0.1015(16) -0.0079(12) 0.0008(10) 0.0137(10)
C28 0.0829(13) 0.0810(14) 0.0890(15) 0.0186(11) -0.0058(11) -0.0003(11)
C25 0.0773(13) 0.0835(15) 0.0933(15) -0.0096(12) -0.0104(11) -0.0009(11)
C26 0.0818(14) 0.1019(18) 0.0826(15) -0.0057(13) -0.0143(11) 0.0156(13)
C19 0.1101(17) 0.0761(15) 0.0978(17) -0.0170(13) 0.0153(13) 0.0123(13)
C10 0.1098(19) 0.1012(18) 0.0821(15) -0.0088(13) 0.0255(13) -0.0202(15)
C11 0.1030(17) 0.0938(17) 0.0817(15) -0.0004(12) 0.0084(13) -0.0105(14)
C20 0.1143(18) 0.0675(14) 0.116(2) 0.0139(14) 0.0228(15) 0.0260(13)
C22 0.141(2) 0.0787(15) 0.0618(12) 0.0062(10) 0.0012(12) 0.0302(13)
C27 0.1041(18) 0.1058(19) 0.0901(16) 0.0295(14) -0.0114(13) 0.0094(15)
C21 0.172(3) 0.0837(17) 0.0827(16) 0.0211(13) 0.0133(16) 0.0409(17)

loop_
_atom_type_symbol
_atom_type_description
_atom_type_scat_dispersion_real
_atom_type_scat_dispersion_imag
_atom_type_scat_source
C C 0.0181 0.0091 'International Tables Vol C Tables 4.2.6.8 and 6.1.1.4'
H H 0.0000 0.0000 'International Tables Vol C Tables 4.2.6.8 and 6.1.1.4'
N N 0.0311 0.0180 'International Tables Vol C Tables 4.2.6.8 and 6.1.1.4'
O O 0.0492 0.0322 'International Tables Vol C Tables 4.2.6.8 and 6.1.1.4'

loop_
_geom_angle_atom_site_label_1
_geom_angle_atom_site_label_2
_geom_angle_atom_site_label_3
_geom_angle
C16 O1 C2 109.10(12)
C15 N14 C13 108.97(14)
C15 N14 H14 125.5
C13 N14 H14 125.5
C16 N4 C3 104.45(13)
C16 N4 C5 112.23(15)
C3 N4 C5 115.87(15)
C24 C23 C28 118.40(18)
C24 C23 C2 120.00(17)
C28 C23 C2 121.55(17)
O1 C2 C23 111.13(14)
O1 C2 C3 104.17(13)
C23 C2 C3 114.43(14)
O1 C2 H2 109.0
C23 C2 H2 109.0
C3 C2 H2 109.0
N4 C3 C17 113.88(14)
N4 C3 C2 100.37(13)
C17 C3 C2 112.82(15)
N4 C3 H3 109.8
C17 C3 H3 109.8
C2 C3 H3 109.8
C7 C15 N14 109.47(17)
C7 C15 C16 124.98(17)
N14 C15 C16 125.54(15)
C13 C8 C9 118.1(2)
C13 C8 C7 107.30(17)
C9 C8 C7 134.59(19)
C22 C17 C18 117.59(19)
C22 C17 C3 121.67(17)
C18 C17 C3 120.70(16)
N14 C13 C12 130.50(18)
N14 C13 C8 107.28(17)
C12 C13 C8 122.19(19)
C15 C7 C8 106.94(16)
C15 C7 C6 121.55(19)
C8 C7 C6 131.40(17)
C23 C24 C25 121.2(2)
C23 C24 H24 119.4
C25 C24 H24 119.4
C17 C18 C19 121.0(2)
C17 C18 H18 119.5
C19 C18 H18 119.5
O1 C16 N4 104.37(14)
O1 C16 C15 111.26(15)
N4 C16 C15 111.61(15)
O1 C16 H16 109.8
N4 C16 H16 109.8
C15 C16 H16 109.8
C10 C9 C8 119.1(2)
C10 C9 H9 120.5
C8 C9 H9 120.5
N4 C5 C6 115.22(15)
N4 C5 H5A 108.5
C6 C5 H5A 108.5
N4 C5 H5B 108.5
C6 C5 H5B 108.5
H5A C5 H5B 107.5
C11 C12 C13 117.7(2)
C11 C12 H12 121.2
C13 C12 H12 121.2
C7 C6 C5 110.11(17)
C7 C6 H6A 109.6
C5 C6 H6A 109.6
C7 C6 H6B 109.6
C5 C6 H6B 109.6
H6A C6 H6B 108.2
C23 C28 C27 120.1(2)
C23 C28 H28 119.9
C27 C28 H28 119.9
C26 C25 C24 119.9(2)
C26 C25 H25 120.0
C24 C25 H25 120.0
C25 C26 C27 119.7(2)
C25 C26 H26 120.1
C27 C26 H26 120.1
C20 C19 C18 120.1(2)
C20 C19 H19 120.0
C18 C19 H19 120.0
C9 C10 C11 121.1(2)
C9 C10 H10 119.5
C11 C10 H10 119.5
C12 C11 C10 121.9(2)
C12 C11 H11 119.0
C10 C11 H11 119.0
C21 C20 C19 119.1(2)
C21 C20 H20 120.4
C19 C20 H20 120.4
C21 C22 C17 121.1(2)
C21 C22 H22 119.4
C17 C22 H22 119.4
C26 C27 C28 120.7(2)
C26 C27 H27 119.7
C28 C27 H27 119.7
C20 C21 C22 121.0(2)
C20 C21 H21 119.5
C22 C21 H21 119.5

loop_
_geom_bond_atom_site_label_1
_geom_bond_atom_site_label_2
_geom_bond_distance
O1 C16 1.436(2)
O1 C2 1.448(2)
N14 C15 1.375(2)
N14 C13 1.380(2)
N14 H14 0.8600
N4 C16 1.458(2)
N4 C3 1.464(2)
N4 C5 1.482(3)
C23 C24 1.369(3)
C23 C28 1.379(3)
C23 C2 1.500(2)
C2 C3 1.539(2)
C2 H2 0.9800
C3 C17 1.507(3)
C3 H3 0.9800
C15 C7 1.368(2)
C15 C16 1.484(3)
C8 C13 1.405(3)
C8 C9 1.409(3)
C8 C7 1.426(3)
C17 C22 1.375(3)
C17 C18 1.377(3)
C13 C12 1.386(3)
C7 C6 1.491(3)
C24 C25 1.388(3)
C24 H24 0.9300
C18 C19 1.382(3)
C18 H18 0.9300
C16 H16 0.9800
C9 C10 1.374(3)
C9 H9 0.9300
C5 C6 1.521(3)
C5 H5A 0.9700
C5 H5B 0.9700
C12 C11 1.367(3)
C12 H12 0.9300
C6 H6A 0.9700
C6 H6B 0.9700
C28 C27 1.384(3)
C28 H28 0.9300
C25 C26 1.355(3)
C25 H25 0.9300
C26 C27 1.366(4)
C26 H26 0.9300
C19 C20 1.371(3)
C19 H19 0.9300
C10 C11 1.375(4)
C10 H10 0.9300
C11 H11 0.9300
C20 C21 1.353(4)
C20 H20 0.9300
C22 C21 1.371(3)
C22 H22 0.9300
C27 H27 0.9300
C21 H21 0.9300
